data_4507326
loop_
_publ_author_name
'Sugimoto, Kunihisa'
'Uemachi, Hiroshi'
'Maekawa, Masahiko'
'Fujiwara, Akihiko'

_publ_section_title
;
 Air-Stable Cyclohexasulfur as Cocrystal
;
_journal_issue 2
_journal_name_full 'Crystal Growth &amp; Design'
_journal_page_first 433
_journal_paper_doi 10.1021/cg301526f
_journal_volume 13
_journal_year 2013
_chemical_formula_moiety 'C14 H10 I3 N S2'
_chemical_formula_sum 'C14 H10 I3 N S2'
_chemical_formula_weight 637.05
_space_group_IT_number 61
_symmetry_cell_setting orthorhombic
_symmetry_Int_Tables_number 61
_symmetry_space_group_name_Hall '-P 2ac 2ab'
_symmetry_space_group_name_H-M 'P b c a'
_atom_sites_solution_hydrogens geom
_atom_sites_solution_primary direct
_atom_sites_solution_secondary difmap
_cell_angle_alpha 90.00
_cell_angle_beta 90.00
_cell_angle_gamma 90.00
_cell_formula_units_Z 8
_cell_length_a 9.5800(3)
_cell_length_b 18.9990(6)
_cell_length_c 19.0798(6)
_cell_measurement_temperature 20(1)
_cell_volume 3472.72(19)
_computing_structure_refinement 'SHELXL-97 (Sheldrick, 2008)'
_diffrn_ambient_temperature 20(1)
_diffrn_detector_area_resol_mean 10.0
_diffrn_measured_fraction_theta_full 1.000
_diffrn_measured_fraction_theta_max 1.000
_diffrn_measurement_device_type 'Large cylindrical IP camera'
_diffrn_measurement_method \w
_diffrn_radiation_monochromator 'Si 311'
_diffrn_radiation_source synchrotron
_diffrn_radiation_type synchrotron
_diffrn_radiation_wavelength 0.35685
_diffrn_reflns_av_R_equivalents 0.0404
_diffrn_reflns_av_sigmaI/netI 0.0197
_diffrn_reflns_limit_h_max 15
_diffrn_reflns_limit_h_min -15
_diffrn_reflns_limit_k_max 31
_diffrn_reflns_limit_k_min -31
_diffrn_reflns_limit_l_max 31
_diffrn_reflns_limit_l_min -31
_diffrn_reflns_number 50803
_diffrn_reflns_theta_full 17.30
_diffrn_reflns_theta_max 17.30
_diffrn_reflns_theta_min 1.07
_exptl_absorpt_coefficient_mu 4.568
_exptl_absorpt_correction_T_max 1.1827
_exptl_absorpt_correction_T_min 0.6741
_exptl_absorpt_correction_type multi-scan
_exptl_absorpt_process_details
;
PROCESS-AUTO (1998). Automatic Data Acquisition and Processing Package
for 2D image data. Rigaku Corporation, Tokyo, Japan.
;
_exptl_crystal_colour brown
_exptl_crystal_density_diffrn 2.437
_exptl_crystal_density_method 'not measured'
_exptl_crystal_description needle
_exptl_crystal_F_000 2336
_exptl_crystal_size_max 0.10
_exptl_crystal_size_mid 0.05
_exptl_crystal_size_min 0.05
_refine_diff_density_max 1.962
_refine_diff_density_min -0.999
_refine_diff_density_rms 0.189
_refine_ls_extinction_method none
_refine_ls_goodness_of_fit_ref 1.084
_refine_ls_hydrogen_treatment constr
_refine_ls_matrix_type full
_refine_ls_number_parameters 191
_refine_ls_number_reflns 8413
_refine_ls_number_restraints 0
_refine_ls_restrained_S_all 1.084
_refine_ls_R_factor_all 0.0376
_refine_ls_R_factor_gt 0.0305
_refine_ls_shift/su_max 0.000
_refine_ls_shift/su_mean 0.000
_refine_ls_structure_factor_coef Fsqd
_refine_ls_weighting_details 'calc w=1/[\s^2^(Fo^2^)+(0.0380P)^2^+4.4445P] where P=(Fo^2^+2Fc^2^)/3'
_refine_ls_weighting_scheme calc
_refine_ls_wR_factor_gt 0.0739
_refine_ls_wR_factor_ref 0.0770
_reflns_number_gt 7228
_reflns_number_total 8413
_reflns_threshold_expression >2\s(I)
_cod_data_source_file cg301526f_si_003.cif
_cod_data_source_block CCDC900471
_cod_database_code 4507326

loop_
_symmetry_equiv_pos_as_xyz
'x, y, z'
'-x+1/2, -y, z+1/2'
'x+1/2, -y+1/2, -z'
'-x, y+1/2, -z+1/2'
'-x, -y, -z'
'x-1/2, y, -z-1/2'
'-x-1/2, y-1/2, z'
'x, -y-1/2, z-1/2'

loop_
_atom_site_label
_atom_site_type_symbol
_atom_site_fract_x
_atom_site_fract_y
_atom_site_fract_z
_atom_site_U_iso_or_equiv
_atom_site_adp_type
_atom_site_occupancy
_atom_site_symmetry_multiplicity
_atom_site_calc_flag
_atom_site_refinement_flags
_atom_site_disorder_assembly
_atom_site_disorder_group
C1 C 0.7051(2) 0.41902(11) 0.29887(10) 0.0173(3) Uani 1 1 d . . .
C2 C 0.8069(2) 0.46733(11) 0.26923(10) 0.0176(3) Uani 1 1 d . . .
C3 C 0.8972(2) 0.50708(12) 0.31164(11) 0.0207(4) Uani 1 1 d . . .
H3 H 0.8937 0.5025 0.3612 0.025 Uiso 1 1 calc R . .
C4 C 0.9915(2) 0.55301(12) 0.28079(12) 0.0222(4) Uani 1 1 d . . .
H4 H 1.0522 0.5803 0.3093 0.027 Uiso 1 1 calc R . .
C5 C 0.9972(2) 0.55917(12) 0.20801(12) 0.0221(4) Uani 1 1 d . . .
H5 H 1.0622 0.5906 0.1871 0.027 Uiso 1 1 calc R . .
C6 C 0.9081(2) 0.51959(12) 0.16576(12) 0.0210(4) Uani 1 1 d . . .
H6 H 0.9127 0.5240 0.1162 0.025 Uiso 1 1 calc R . .
C7 C 0.8130(2) 0.47380(12) 0.19593(11) 0.0193(3) Uani 1 1 d . . .
H7 H 0.7522 0.4469 0.1672 0.023 Uiso 1 1 calc R . .
C8 C 0.5370(2) 0.33731(11) 0.29073(10) 0.0166(3) Uani 1 1 d . . .
C9 C 0.4440(2) 0.29029(11) 0.25241(10) 0.0167(3) Uani 1 1 d . . .
C10 C 0.3497(2) 0.24737(12) 0.28834(11) 0.0196(3) Uani 1 1 d . . .
H10 H 0.3466 0.2484 0.3381 0.024 Uiso 1 1 calc R . .
C11 C 0.2605(2) 0.20325(12) 0.25163(12) 0.0208(4) Uani 1 1 d . . .
H11 H 0.1969 0.1738 0.2761 0.025 Uiso 1 1 calc R . .
C12 C 0.2648(2) 0.20233(12) 0.17857(12) 0.0203(3) Uani 1 1 d . . .
H12 H 0.2029 0.1726 0.1533 0.024 Uiso 1 1 calc R . .
C13 C 0.3593(2) 0.24469(12) 0.14248(11) 0.0205(4) Uani 1 1 d . . .
H13 H 0.3622 0.2433 0.0927 0.025 Uiso 1 1 calc R . .
C14 C 0.4493(2) 0.28898(12) 0.17876(10) 0.0188(3) Uani 1 1 d . . .
H14 H 0.5135 0.3180 0.1542 0.023 Uiso 1 1 calc R . .
I1A I -0.30943(2) 0.175709(12) 0.047419(8) 0.02280(5) Uani 0.9922(7) 1 d P A 1
I2A I -0.02061(2) 0.129049(11) 0.024582(8) 0.02019(4) Uani 0.9922(7) 1 d P A 1
I3A I 0.26816(2) 0.083482(13) 0.006737(9) 0.02559(5) Uani 0.9922(7) 1 d P A 1
I1B I -0.272(3) 0.1543(17) 0.0493(11) 0.02280(5) Uani 0.0078(7) 1 d P A 2
I2B I 0.015(3) 0.1094(16) 0.0204(11) 0.02019(4) Uani 0.0078(7) 1 d P A 2
I3B I 0.230(3) 0.0618(18) 0.0018(13) 0.02559(5) Uani 0.0078(7) 1 d P A 2
S1 S 0.68696(6) 0.41122(3) 0.38850(3) 0.01845(9) Uani 1 1 d . . .
S2 S 0.53662(6) 0.33696(3) 0.38105(3) 0.01837(9) Uani 1 1 d . . .
N1 N 0.62530(19) 0.37926(9) 0.25803(9) 0.0169(3) Uani 1 1 d . . .

loop_
_atom_site_aniso_label
_atom_site_aniso_U_11
_atom_site_aniso_U_22
_atom_site_aniso_U_33
_atom_site_aniso_U_23
_atom_site_aniso_U_13
_atom_site_aniso_U_12
C1 0.0189(8) 0.0199(8) 0.0130(7) -0.0002(6) 0.0004(6) 0.0023(7)
C2 0.0193(8) 0.0189(8) 0.0144(7) -0.0006(6) 0.0014(6) 0.0003(7)
C3 0.0223(9) 0.0234(9) 0.0164(7) -0.0031(7) 0.0001(7) -0.0002(8)
C4 0.0220(9) 0.0224(9) 0.0221(9) -0.0039(7) 0.0016(7) -0.0025(7)
C5 0.0229(9) 0.0209(9) 0.0227(9) 0.0008(7) 0.0040(7) -0.0014(7)
C6 0.0223(9) 0.0220(9) 0.0187(8) 0.0036(7) 0.0020(7) 0.0002(7)
C7 0.0213(9) 0.0215(8) 0.0150(7) 0.0010(6) 0.0004(6) 0.0002(7)
C8 0.0182(8) 0.0191(8) 0.0125(7) 0.0008(6) 0.0009(6) 0.0026(6)
C9 0.0177(8) 0.0197(8) 0.0128(7) 0.0006(6) 0.0004(6) 0.0010(7)
C10 0.0204(8) 0.0238(9) 0.0145(7) 0.0019(6) 0.0003(7) 0.0001(7)
C11 0.0213(9) 0.0211(8) 0.0198(8) 0.0004(7) 0.0001(7) -0.0024(7)
C12 0.0198(8) 0.0211(9) 0.0200(8) -0.0012(7) -0.0016(7) 0.0002(7)
C13 0.0228(9) 0.0242(9) 0.0145(7) -0.0006(7) -0.0016(7) 0.0009(8)
C14 0.0206(8) 0.0229(9) 0.0129(7) 0.0007(6) -0.0001(6) 0.0012(7)
I1A 0.02464(8) 0.03140(9) 0.01235(6) -0.00235(5) -0.00194(5) 0.00163(7)
I2A 0.02391(8) 0.02436(8) 0.01229(6) 0.00115(5) -0.00159(5) -0.00211(6)
I3A 0.02598(9) 0.03114(10) 0.01966(7) 0.00039(6) 0.00476(6) 0.00044(7)
I1B 0.02464(8) 0.03140(9) 0.01235(6) -0.00235(5) -0.00194(5) 0.00163(7)
I2B 0.02391(8) 0.02436(8) 0.01229(6) 0.00115(5) -0.00159(5) -0.00211(6)
I3B 0.02598(9) 0.03114(10) 0.01966(7) 0.00039(6) 0.00476(6) 0.00044(7)
S1 0.0221(2) 0.0216(2) 0.01159(18) -0.00026(15) -0.00100(16) -0.00025(18)
S2 0.0214(2) 0.0225(2) 0.01110(17) 0.00092(15) 0.00098(16) -0.00040(18)
N1 0.0177(7) 0.0205(7) 0.0125(6) 0.0007(5) -0.0001(5) -0.0002(6)

loop_
_atom_type_symbol
_atom_type_description
_atom_type_scat_dispersion_real
_atom_type_scat_dispersion_imag
_atom_type_scat_source
C C -0.0005 0.0003 'International Tables Vol C Tables 4.2.6.8 and 6.1.1.4'
H H 0.0000 0.0000 'International Tables Vol C Tables 4.2.6.8 and 6.1.1.4'
I I -2.1359 3.2636 'International Tables Vol C Tables 4.2.6.8 and 6.1.1.4'
S S 0.0308 0.0300 'International Tables Vol C Tables 4.2.6.8 and 6.1.1.4'
N N -0.0004 0.0007 'International Tables Vol C Tables 4.2.6.8 and 6.1.1.4'

loop_
_geom_angle_atom_site_label_1
_geom_angle_atom_site_label_2
_geom_angle_atom_site_label_3
_geom_angle
N1 C1 C2 121.15(18)
N1 C1 S1 118.35(16)
C2 C1 S1 120.49(16)
C3 C2 C7 120.0(2)
C3 C2 C1 121.90(19)
C7 C2 C1 118.08(19)
C4 C3 C2 119.7(2)
C4 C3 H3 120.2
C2 C3 H3 120.2
C3 C4 C5 120.1(2)
C3 C4 H4 120.0
C5 C4 H4 120.0
C6 C5 C4 120.4(2)
C6 C5 H5 119.8
C4 C5 H5 119.8
C7 C6 C5 120.1(2)
C7 C6 H6 120.0
C5 C6 H6 120.0
C6 C7 C2 119.8(2)
C6 C7 H7 120.1
C2 C7 H7 120.1
N1 C8 C9 121.65(18)
N1 C8 S2 118.46(16)
C9 C8 S2 119.86(15)
C10 C9 C14 120.2(2)
C10 C9 C8 120.44(18)
C14 C9 C8 119.33(19)
C11 C10 C9 120.22(19)
C11 C10 H10 119.9
C9 C10 H10 119.9
C10 C11 C12 119.6(2)
C10 C11 H11 120.2
C12 C11 H11 120.2
C13 C12 C11 120.4(2)
C13 C12 H12 119.8
C11 C12 H12 119.8
C14 C13 C12 120.44(19)
C14 C13 H13 119.8
C12 C13 H13 119.8
C13 C14 C9 119.1(2)
C13 C14 H14 120.5
C9 C14 H14 120.5
I3A I2A I1A 178.130(7)
I3B I2B I1B 173.4(14)
C1 S1 S2 93.56(8)
C8 S2 S1 93.80(8)
C8 N1 C1 115.82(18)

loop_
_geom_bond_atom_site_label_1
_geom_bond_atom_site_label_2
_geom_bond_distance
C1 N1 1.327(3)
C1 C2 1.453(3)
C1 S1 1.725(2)
C2 C3 1.405(3)
C2 C7 1.405(3)
C3 C4 1.387(3)
C3 H3 0.9500
C4 C5 1.395(3)
C4 H4 0.9500
C5 C6 1.394(3)
C5 H5 0.9500
C6 C7 1.385(3)
C6 H6 0.9500
C7 H7 0.9500
C8 N1 1.319(3)
C8 C9 1.458(3)
C8 S2 1.723(2)
C9 C10 1.397(3)
C9 C14 1.406(3)
C10 C11 1.387(3)
C10 H10 0.9500
C11 C12 1.395(3)
C11 H11 0.9500
C12 C13 1.394(3)
C12 H12 0.9500
C13 C14 1.390(3)
C13 H13 0.9500
C14 H14 0.9500
I1A I2A 2.9379(3)
I2A I3A 2.9187(4)
I1B I2B 2.93(4)
I2B I3B 2.28(5)
S1 S2 2.0212(8)

loop_
_geom_torsion_atom_site_label_1
_geom_torsion_atom_site_label_2
_geom_torsion_atom_site_label_3
_geom_torsion_atom_site_label_4
_geom_torsion
N1 C1 C2 C3 -176.6(2)
S1 C1 C2 C3 2.5(3)
N1 C1 C2 C7 3.6(3)
S1 C1 C2 C7 -177.30(16)
C7 C2 C3 C4 0.5(3)
C1 C2 C3 C4 -179.3(2)
C2 C3 C4 C5 -0.5(4)
C3 C4 C5 C6 0.3(4)
C4 C5 C6 C7 0.1(4)
C5 C6 C7 C2 -0.1(3)
C3 C2 C7 C6 -0.2(3)
C1 C2 C7 C6 179.7(2)
N1 C8 C9 C10 -178.8(2)
S2 C8 C9 C10 3.2(3)
N1 C8 C9 C14 0.6(3)
S2 C8 C9 C14 -177.42(16)
C14 C9 C10 C11 -0.1(3)
C8 C9 C10 C11 179.4(2)
C9 C10 C11 C12 -0.5(3)
C10 C11 C12 C13 0.9(4)
C11 C12 C13 C14 -0.8(4)
C12 C13 C14 C9 0.2(3)
C10 C9 C14 C13 0.2(3)
C8 C9 C14 C13 -179.2(2)
N1 C1 S1 S2 0.10(17)
C2 C1 S1 S2 -179.06(16)
N1 C8 S2 S1 1.17(17)
C9 C8 S2 S1 179.28(16)
C1 S1 S2 C8 -0.61(10)
C9 C8 N1 C1 -179.39(19)
S2 C8 N1 C1 -1.3(3)
C2 C1 N1 C8 179.85(19)
S1 C1 N1 C8 0.7(3)
